data_7102174
loop_
_publ_author_name
'Murata, Tsuyoshi'
'Morita, Yasushi'
'Yakiyama, Yumi'
'Nishimura, Yoshie'
'Ise, Tomoaki'
'Shiomi, Daisuke'
'Sato, Kazunobu'
'Takui, Takeji'
'Nakasuji, Kazuhiro'

_publ_section_title
;
 Zwitterionic pi-radical involving EDT-TTF-imidazole and F4TCNQ: redox
 properties and self-assembled structure by hydrogen-bonds and multiple
 S...S interactions.
;
_journal_issue 39
_journal_name_full 'Chemical communications (Cambridge, England)'
_journal_page_first 4009
_journal_page_last 4011
_journal_paper_doi 10.1039/b707113b
_journal_year 2007
_chemical_formula_moiety 'C23 H7 F4 N6 S6, C4 H8 O, 2(C2 H3 N)'
_chemical_formula_sum 'C31 H21 F4 N8 O S6'
_chemical_formula_weight 789.91
_space_group_IT_number 14
_symmetry_cell_setting monoclinic
_symmetry_Int_Tables_number 14
_symmetry_space_group_name_Hall '-P 2yn'
_symmetry_space_group_name_H-M 'P 1 21/n 1'
_cell_angle_alpha 90
_cell_angle_beta 104.751(2)
_cell_angle_gamma 90
_cell_formula_units_Z 4
_cell_length_a 11.050(7)
_cell_length_b 25.24(2)
_cell_length_c 12.334(8)
_cell_measurement_reflns_used 6184
_cell_measurement_temperature 150.2
_cell_measurement_theta_max 27.5
_cell_measurement_theta_min 4.8
_cell_volume 3326(3)
_computing_cell_refinement CRYSTALCLEAR
_computing_data_collection CRYSTALCLEAR
_computing_data_reduction 'teXsan Ver. 2.0'
_computing_publication_material 'teXsan Ver. 2.0'
_computing_structure_refinement 'teXsan Ver. 2.0'
_computing_structure_solution SIR92
_diffrn_detector_area_resol_mean 14.63
_diffrn_measured_fraction_theta_full 0.9705
_diffrn_measured_fraction_theta_max 0.9705
_diffrn_measurement_device_type 'Rigaku/MSC Mercury CCD'
_diffrn_measurement_method \w
_diffrn_radiation_type 'Mo K\a'
_diffrn_radiation_wavelength 0.7107
_diffrn_reflns_av_R_equivalents 0.037
_diffrn_reflns_limit_h_max 14
_diffrn_reflns_limit_h_min -14
_diffrn_reflns_limit_k_max 32
_diffrn_reflns_limit_k_min -32
_diffrn_reflns_limit_l_max 16
_diffrn_reflns_limit_l_min -15
_diffrn_reflns_number 23718
_diffrn_reflns_theta_full 27.49
_diffrn_reflns_theta_max 27.49
_exptl_absorpt_coefficient_mu 0.476
_exptl_absorpt_correction_T_max 0.827
_exptl_absorpt_correction_T_min 0.827
_exptl_absorpt_correction_type none
_exptl_crystal_colour Green
_exptl_crystal_density_diffrn 1.577
_exptl_crystal_density_method 'not measured'
_exptl_crystal_description Block
_exptl_crystal_F_000 1612.00
_exptl_crystal_size_max 0.800
_exptl_crystal_size_mid 0.400
_exptl_crystal_size_min 0.400
_refine_diff_density_max 1.84
_refine_diff_density_min -1.54
_refine_ls_extinction_method none
_refine_ls_goodness_of_fit_ref 1.522
_refine_ls_number_parameters 413
_refine_ls_number_reflns 7402
_refine_ls_R_factor_gt 0.0735
_refine_ls_shift/su_max 0.0002
_refine_ls_structure_factor_coef Fsqd
_refine_ls_weighting_details 'w = 1/[\s^2^(Fo^2^) + (0.05100(Max(Fo^2^,0) + 2Fc^2^)/3)^2^]'
_refine_ls_weighting_scheme calc
_refine_ls_wR_factor_ref 0.2017
_reflns_number_gt 5520
_reflns_number_total 7402
_reflns_threshold_expression F^2^>2.0\s(F^2^)
_cod_data_source_file b707113b.txt
_cod_data_source_block tm5307
_cod_original_sg_symbol_H-M 'P 21/n '
_cod_original_formula_sum 'C31 H21 F4 N8 O S6 '
_cod_database_code 7102174

loop_
_symmetry_equiv_pos_as_xyz
x,y,z
1/2-x,1/2+y,1/2-z
-x,-y,-z
1/2+x,1/2-y,1/2+z

loop_
_atom_site_label
_atom_site_type_symbol
_atom_site_fract_x
_atom_site_fract_y
_atom_site_fract_z
_atom_site_U_iso_or_equiv
_atom_site_adp_type
_atom_site_occupancy
_atom_site_symmetry_multiplicity
_atom_site_calc_flag
_atom_site_refinement_flags
S(1) S 0.48681(7) 0.02591(3) 0.20171(6) 0.0283(2) Uani 1.00 1 d .
S(2) S 0.56903(7) 0.10108(3) 0.05536(6) 0.0293(2) Uani 1.00 1 d .
S(3) S 0.67531(7) -0.06114(3) 0.15238(6) 0.0310(2) Uani 1.00 1 d .
S(4) S 0.76028(7) 0.01148(3) 0.00526(7) 0.0301(2) Uani 1.00 1 d .
S(5) S 0.81772(9) -0.15235(4) 0.10785(8) 0.0421(2) Uani 1.00 1 d .
S(6) S 0.93646(8) -0.06594(4) -0.05528(7) 0.0350(2) Uani 1.00 1 d .
F(1) F -0.1283(2) 0.06373(9) 0.2633(2) 0.0500(6) Uani 1.00 1 d .
F(2) F 0.1515(2) 0.11369(9) 0.6029(2) 0.0448(5) Uani 1.00 1 d .
F(3) F -0.2977(2) 0.12751(10) 0.3050(2) 0.0620(7) Uani 1.00 1 d .
F(4) F -0.0164(2) 0.17846(9) 0.6442(2) 0.0460(6) Uani 1.00 1 d .
O(1) O 0.3784(4) -0.1142(2) 0.2248(3) 0.1356 Uiso 1.00 1 d G
N(1) N 0.2702(3) 0.1431(1) 0.2608(2) 0.0330(7) Uani 1.00 1 d .
N(2) N 0.2875(2) 0.0574(1) 0.3053(2) 0.0273(6) Uani 1.00 1 d .
N(3) N 0.0271(3) -0.0349(1) 0.2843(3) 0.0462(9) Uani 1.00 1 d .
N(4) N 0.2637(3) 0.0040(1) 0.5852(3) 0.0485(9) Uani 1.00 1 d .
N(5) N -0.4826(4) 0.2037(2) 0.3767(4) 0.098(2) Uani 1.00 1 d .
N(6) N -0.2173(3) 0.2624(1) 0.6519(3) 0.0560(10) Uani 1.00 1 d .
N(7) N -0.0866(6) 0.1885(3) 0.1591(5) 0.139(2) Uani 1.00 1 d .
N(8) N 0.4696(5) -0.2245(2) 0.0311(4) 0.092(2) Uani 1.00 1 d .
C(1) C 0.1839(3) 0.1331(1) 0.3195(3) 0.0311(8) Uani 1.00 1 d .
C(2) C 0.1955(3) 0.0806(1) 0.3461(2) 0.0262(7) Uani 1.00 1 d .
C(3) C 0.3293(3) 0.0969(1) 0.2537(2) 0.0271(7) Uani 1.00 1 d .
C(4) C 0.4235(3) 0.0894(1) 0.1917(3) 0.0276(7) Uani 1.00 1 d .
C(5) C 0.4632(3) 0.1242(1) 0.1254(3) 0.0279(7) Uani 1.00 1 d .
C(6) C 0.5810(3) 0.0387(1) 0.1134(2) 0.0270(7) Uani 1.00 1 d .
C(7) C 0.6636(3) 0.0001(1) 0.0918(2) 0.0270(7) Uani 1.00 1 d .
C(8) C 0.8226(3) -0.0515(1) 0.0156(3) 0.0298(8) Uani 1.00 1 d .
C(9) C 0.7801(3) -0.0859(1) 0.0823(3) 0.0290(7) Uani 1.00 1 d .
C(10) C 1.0248(3) -0.1116(2) 0.0437(4) 0.050(1) Uani 1.00 1 d .
C(11) C 0.9563(4) -0.1614(2) 0.0589(4) 0.058(1) Uani 1.00 1 d .
C(12) C 0.1181(3) 0.0485(1) 0.4075(2) 0.0271(7) Uani 1.00 1 d .
C(13) C 0.0641(3) 0.0017(1) 0.3363(3) 0.0320(8) Uani 1.00 1 d .
C(14) C 0.1998(3) 0.0241(1) 0.5096(3) 0.0319(8) Uani 1.00 1 d .
C(15) C 0.0179(3) 0.0829(1) 0.4352(2) 0.0265(7) Uani 1.00 1 d .
C(16) C -0.0999(3) 0.0903(1) 0.3607(3) 0.0319(8) Uani 1.00 1 d .
C(17) C 0.0396(3) 0.1153(1) 0.5291(2) 0.0284(7) Uani 1.00 1 d .
C(18) C -0.1867(3) 0.1241(1) 0.3820(3) 0.0365(8) Uani 1.00 1 d .
C(19) C -0.0486(3) 0.1494(1) 0.5492(3) 0.0299(8) Uani 1.00 1 d .
C(20) C -0.1672(3) 0.1564(1) 0.4774(3) 0.0290(7) Uani 1.00 1 d .
C(21) C -0.2584(3) 0.1932(1) 0.4977(3) 0.0376(9) Uani 1.00 1 d .
C(22) C -0.3808(4) 0.1977(2) 0.4282(4) 0.058(1) Uani 1.00 1 d .
C(23) C -0.2313(3) 0.2301(1) 0.5833(3) 0.0368(9) Uani 1.00 1 d .
C(24) C -0.1491(6) 0.2166(3) 0.1892(5) 0.091(2) Uani 1.00 1 d .
C(25) C -0.2313(7) 0.2518(3) 0.2274(6) 0.110(2) Uani 1.00 1 d .
C(26) C 0.3844(5) -0.2250(2) 0.0663(4) 0.069(1) Uani 1.00 1 d .
C(27) C 0.2760(7) -0.2245(3) 0.1112(6) 0.119(2) Uani 1.00 1 d .
C(28) C 0.5306(5) -0.1151(3) 0.4126(4) 0.1356 Uiso 1.00 1 d G
C(29) C 0.4233(6) -0.0771(2) 0.4182(4) 0.1356 Uiso 1.00 1 d G
C(30) C 0.3293(5) -0.0765(2) 0.3021(4) 0.1356 Uiso 1.00 1 d G
C(31) C 0.5028(4) -0.1381(2) 0.2931(4) 0.1356 Uiso 1.00 1 d G
H(1) H 0.2868 0.1763 0.2305 0.0396 Uiso 1.00 1 calc .
H(2) H 0.1273 0.1578 0.3385 0.0382 Uiso 1.00 1 calc .
H(3) H 0.4328 0.1597 0.1164 0.0350 Uiso 1.00 1 calc .
H(4) H 1.0503 -0.0946 0.1164 0.0597 Uiso 1.00 1 calc .
H(5) H 1.0990 -0.1215 0.0225 0.0597 Uiso 1.00 1 calc .
H(6) H 1.0109 -0.1844 0.1099 0.0718 Uiso 1.00 1 calc .
H(7) H 0.9312 -0.1786 -0.0128 0.0718 Uiso 1.00 1 calc .
H(8) H -0.1991 0.2866 0.2324 0.1234 Uiso 1.00 1 calc .
H(9) H -0.2433 0.2405 0.2961 0.1234 Uiso 1.00 1 calc .
H(10) H -0.3127 0.2521 0.1724 0.1234 Uiso 1.00 1 calc .
H(11) H 0.2359 -0.2583 0.1003 0.1315 Uiso 1.00 1 calc .
H(12) H 0.3007 -0.2168 0.1890 0.1315 Uiso 1.00 1 calc .
H(13) H 0.2186 -0.1983 0.0736 0.1315 Uiso 1.00 1 calc .
H(14) H 0.4948 -0.1814 0.2962 0.1356 Uiso 1.00 1 calc G
H(15) H 0.5787 -0.1275 0.2541 0.1356 Uiso 1.00 1 calc G
H(16) H 0.6199 -0.0934 0.4315 0.1356 Uiso 1.00 1 calc G
H(17) H 0.5360 -0.1474 0.4736 0.1356 Uiso 1.00 1 calc G
H(18) H 0.3768 -0.0909 0.4819 0.1356 Uiso 1.00 1 calc G
H(19) H 0.4606 -0.0370 0.4398 0.1356 Uiso 1.00 1 calc G
H(20) H 0.3210 -0.0361 0.2675 0.1356 Uiso 1.00 1 calc G
H(21) H 0.2371 -0.0901 0.3096 0.1356 Uiso 1.00 1 calc G

loop_
_atom_site_aniso_label
_atom_site_aniso_U_11
_atom_site_aniso_U_22
_atom_site_aniso_U_33
_atom_site_aniso_U_12
_atom_site_aniso_U_13
_atom_site_aniso_U_23
S(1) 0.0245(3) 0.0364(4) 0.0263(3) 0.0006(3) 0.0106(3) 0.0018(3)
S(2) 0.0257(3) 0.0366(4) 0.0275(4) -0.0055(3) 0.0103(3) -0.0001(3)
S(3) 0.0293(4) 0.0409(4) 0.0250(4) 0.0002(3) 0.0109(3) 0.0007(3)
S(4) 0.0249(3) 0.0356(4) 0.0332(4) -0.0042(3) 0.0134(3) -0.0021(3)
S(5) 0.0452(5) 0.0396(5) 0.0464(5) 0.0034(4) 0.0205(4) 0.0069(4)
S(6) 0.0305(4) 0.0442(5) 0.0346(4) 0.0006(3) 0.0164(3) -0.0038(3)
F(1) 0.053(1) 0.058(1) 0.030(1) 0.009(1) -0.0045(9) -0.0208(9)
F(2) 0.0297(10) 0.057(1) 0.041(1) 0.0102(9) -0.0045(9) -0.0197(10)
F(3) 0.042(1) 0.071(2) 0.055(1) 0.019(1) -0.021(1) -0.031(1)
F(4) 0.044(1) 0.055(1) 0.032(1) 0.0132(10) -0.0037(9) -0.0219(9)
N(1) 0.035(1) 0.030(1) 0.039(1) -0.004(1) 0.018(1) 0.002(1)
N(2) 0.029(1) 0.030(1) 0.025(1) -0.001(1) 0.0095(10) 0.000(1)
N(3) 0.054(2) 0.041(2) 0.045(2) -0.007(1) 0.016(1) -0.006(1)
N(4) 0.059(2) 0.047(2) 0.039(2) 0.013(2) 0.013(1) 0.002(1)
N(5) 0.050(2) 0.085(3) 0.131(4) 0.024(2) -0.030(2) -0.052(3)
N(6) 0.059(2) 0.053(2) 0.050(2) 0.014(2) 0.003(2) -0.019(2)
N(7) 0.164(5) 0.170(5) 0.107(4) 0.104(4) 0.077(3) 0.040(4)
N(8) 0.091(3) 0.104(4) 0.093(3) 0.018(3) 0.044(2) 0.013(3)
C(1) 0.032(1) 0.033(2) 0.033(2) 0.001(1) 0.017(1) -0.001(1)
C(2) 0.025(1) 0.031(1) 0.024(1) -0.002(1) 0.008(1) -0.001(1)
C(3) 0.024(1) 0.034(2) 0.024(1) -0.002(1) 0.009(1) 0.001(1)
C(4) 0.019(1) 0.037(2) 0.026(1) 0.000(1) 0.005(1) 0.002(1)
C(5) 0.022(1) 0.035(2) 0.026(1) -0.001(1) 0.005(1) -0.001(1)
C(6) 0.022(1) 0.038(2) 0.021(1) -0.005(1) 0.006(1) -0.002(1)
C(7) 0.018(1) 0.040(2) 0.022(1) -0.007(1) 0.005(1) -0.005(1)
C(8) 0.028(1) 0.037(2) 0.024(1) -0.002(1) 0.007(1) -0.003(1)
C(9) 0.025(1) 0.037(2) 0.025(1) -0.003(1) 0.006(1) -0.003(1)
C(10) 0.036(2) 0.053(2) 0.064(2) 0.010(2) 0.019(2) 0.000(2)
C(11) 0.056(2) 0.041(2) 0.087(3) 0.009(2) 0.039(2) 0.006(2)
C(12) 0.028(1) 0.032(2) 0.023(1) -0.001(1) 0.010(1) -0.001(1)
C(13) 0.038(2) 0.032(2) 0.030(1) -0.003(1) 0.017(1) -0.002(1)
C(14) 0.038(2) 0.031(2) 0.029(2) 0.004(1) 0.012(1) 0.000(1)
C(15) 0.029(1) 0.034(2) 0.019(1) -0.001(1) 0.010(1) -0.002(1)
C(16) 0.031(2) 0.038(2) 0.023(1) 0.002(1) 0.001(1) -0.006(1)
C(17) 0.025(1) 0.035(2) 0.023(1) 0.000(1) 0.001(1) -0.003(1)
C(18) 0.031(2) 0.043(2) 0.029(2) -0.001(1) -0.003(1) -0.009(1)
C(19) 0.032(2) 0.033(2) 0.022(1) -0.001(1) 0.003(1) -0.006(1)
C(20) 0.027(1) 0.025(1) 0.033(2) 0.000(1) 0.004(1) -0.004(1)
C(21) 0.032(2) 0.036(2) 0.040(2) 0.001(1) 0.001(1) -0.008(1)
C(22) 0.033(2) 0.046(2) 0.085(3) 0.009(2) -0.003(2) -0.022(2)
C(23) 0.040(2) 0.031(2) 0.040(2) 0.010(1) 0.010(1) -0.004(1)
C(24) 0.111(4) 0.106(4) 0.065(3) 0.051(3) 0.036(3) 0.008(3)
C(25) 0.131(5) 0.113(5) 0.090(4) 0.054(4) 0.036(4) -0.007(4)
C(26) 0.080(3) 0.064(3) 0.066(3) 0.017(3) 0.025(2) 0.019(2)
C(27) 0.132(5) 0.102(5) 0.154(5) 0.031(4) 0.093(4) 0.040(4)

loop_
_atom_type_symbol
_atom_type_description
_atom_type_scat_dispersion_real
_atom_type_scat_dispersion_imag
_atom_type_scat_source
C C 0.003 0.002
;International Tables for Crystallography
(1992, Vol. C, Tables 4.2.6.8 and 6.1.1.1)
;
H H 0.000 0.000
;International Tables for Crystallography
(1992, Vol. C, Table 6.1.1.2)
;
F F 0.017 0.010
;International Tables for Crystallography
(1992, Vol. C, Tables 4.2.6.8 and 6.1.1.1)
;
N N 0.006 0.003
;International Tables for Crystallography
(1992, Vol. C, Tables 4.2.6.8 and 6.1.1.1)
;
S S 0.125 0.123
;International Tables for Crystallography
(1992, Vol. C, Tables 4.2.6.8 and 6.1.1.1)
;
O O 0.011 0.006
;International Tables for Crystallography
(1992, Vol. C, Tables 4.2.6.8 and 6.1.1.1)
;

loop_
_geom_angle_atom_site_label_1
_geom_angle_atom_site_label_2
_geom_angle_atom_site_label_3
_geom_angle
_geom_angle_publ_flag
C(4) S(1) C(6) 94.6(2) yes
C(5) S(2) C(6) 95.3(2) yes
C(7) S(3) C(9) 95.4(2) yes
C(7) S(4) C(8) 95.8(2) yes
C(9) S(5) C(11) 104.3(2) yes
C(8) S(6) C(10) 97.6(2) yes
C(1) N(1) C(3) 106.9(3) yes
C(2) N(2) C(3) 103.6(3) yes
N(1) C(1) C(2) 105.8(3) yes
N(2) C(2) C(1) 111.0(3) yes
N(2) C(2) C(12) 121.4(3) yes
C(1) C(2) C(12) 127.6(3) yes
N(1) C(3) N(2) 112.6(3) yes
N(1) C(3) C(4) 124.8(3) yes
N(2) C(3) C(4) 122.5(3) yes
S(1) C(4) C(3) 114.4(2) yes
S(1) C(4) C(5) 117.2(3) yes
C(3) C(4) C(5) 128.4(3) yes
S(2) C(5) C(4) 116.7(2) yes
S(1) C(6) S(2) 116.1(2) yes
S(1) C(6) C(7) 121.3(2) yes
S(2) C(6) C(7) 122.6(3) yes
S(3) C(7) S(4) 115.7(2) yes
S(3) C(7) C(6) 121.6(3) yes
S(4) C(7) C(6) 122.7(3) yes
S(4) C(8) S(6) 118.8(2) yes
S(4) C(8) C(9) 116.1(3) yes
S(6) C(8) C(9) 125.0(3) yes
S(3) C(9) S(5) 114.7(2) yes
S(3) C(9) C(8) 116.8(3) yes
S(5) C(9) C(8) 128.5(3) yes
S(6) C(10) C(11) 114.9(3) yes
S(5) C(11) C(10) 115.8(3) yes
C(2) C(12) C(13) 108.6(3) yes
C(2) C(12) C(14) 110.4(3) yes
C(2) C(12) C(15) 110.2(3) yes
C(13) C(12) C(14) 103.6(3) yes
C(13) C(12) C(15) 112.2(3) yes
C(14) C(12) C(15) 111.6(3) yes
N(3) C(13) C(12) 177.3(3) yes
N(4) C(14) C(12) 177.3(4) yes
C(12) C(15) C(16) 122.6(3) yes
C(12) C(15) C(17) 123.1(2) yes
C(16) C(15) C(17) 113.8(3) yes
F(1) C(16) C(15) 119.2(3) yes
F(1) C(16) C(18) 118.1(3) yes
C(15) C(16) C(18) 122.7(3) yes
F(2) C(17) C(15) 118.9(3) yes
F(2) C(17) C(19) 118.2(3) yes
C(15) C(17) C(19) 122.9(3) yes
F(3) C(18) C(16) 117.7(3) yes
F(3) C(18) C(20) 118.1(3) yes
C(16) C(18) C(20) 124.2(3) yes
F(4) C(19) C(17) 117.1(3) yes
F(4) C(19) C(20) 118.8(3) yes
C(17) C(19) C(20) 124.1(3) yes
C(18) C(20) C(19) 112.3(3) yes
C(18) C(20) C(21) 123.9(3) yes
C(19) C(20) C(21) 123.9(3) yes
C(20) C(21) C(22) 123.5(3) yes
C(20) C(21) C(23) 122.9(3) yes
C(22) C(21) C(23) 113.5(3) yes
N(5) C(22) C(21) 175.3(5) yes
N(6) C(23) C(21) 175.0(4) yes
N(7) C(24) C(25) 178.8(7) yes
N(8) C(26) C(27) 178.8(6) yes
C(30) O(1) C(31) 108.0 yes
O(1) C(30) C(29) 108.0 yes
C(30) C(29) C(28) 108.0 yes
C(29) C(28) C(31) 108.0 yes
O(1) C(31) C(28) 108.0 yes

loop_
_geom_bond_atom_site_label_1
_geom_bond_atom_site_label_2
_geom_bond_distance
_geom_bond_publ_flag
S(1) C(4) 1.739(3) yes
S(1) C(6) 1.718(3) yes
S(2) C(5) 1.724(4) yes
S(2) C(6) 1.721(3) yes
S(3) C(7) 1.708(3) yes
S(3) C(9) 1.729(4) yes
S(4) C(7) 1.715(3) yes
S(4) C(8) 1.724(3) yes
S(5) C(9) 1.738(3) yes
S(5) C(11) 1.798(5) yes
S(6) C(8) 1.743(4) yes
S(6) C(10) 1.779(4) yes
F(1) C(16) 1.341(4) yes
F(2) C(17) 1.337(3) yes
F(3) C(18) 1.350(4) yes
F(4) C(19) 1.350(4) yes
N(1) C(1) 1.360(5) yes
N(1) C(3) 1.351(4) yes
N(2) C(2) 1.375(4) yes
N(2) C(3) 1.327(4) yes
N(3) C(13) 1.140(4) yes
N(4) C(14) 1.136(4) yes
N(5) C(22) 1.152(6) yes
N(6) C(23) 1.157(5) yes
N(7) C(24) 1.118(10) yes
N(8) C(26) 1.133(8) yes
C(1) C(2) 1.365(4) yes
C(2) C(12) 1.513(5) yes
C(3) C(4) 1.452(5) yes
C(4) C(5) 1.349(5) yes
C(6) C(7) 1.405(5) yes
C(8) C(9) 1.359(5) yes
C(10) C(11) 1.503(6) yes
C(12) C(13) 1.502(4) yes
C(12) C(14) 1.483(4) yes
C(12) C(15) 1.514(5) yes
C(15) C(16) 1.401(4) yes
C(15) C(17) 1.388(4) yes
C(16) C(18) 1.358(5) yes
C(17) C(19) 1.370(5) yes
C(18) C(20) 1.402(5) yes
C(19) C(20) 1.394(4) yes
C(20) C(21) 1.439(5) yes
C(21) C(22) 1.409(5) yes
C(21) C(23) 1.382(5) yes
C(24) C(25) 1.43(1) yes
C(26) C(27) 1.44(1) yes
O(1) C(30) 1.540 yes
O(1) C(31) 1.540 yes
C(28) C(29) 1.540 yes
C(28) C(31) 1.540 yes
C(29) C(30) 1.540 yes

loop_
_geom_contact_atom_site_label_1
_geom_contact_atom_site_label_2
_geom_contact_distance
_geom_contact_site_symmetry_2
S(1) S(4) 3.363(1) 3_655
S(1) N(4) 3.375(3) 3_656
S(1) F(3) 3.510(3) 1_655
S(1) C(30) 3.513(6) .
S(2) F(3) 3.128(2) 1_655
S(2) N(8) 3.284(5) 3_655
S(2) S(3) 3.369(2) 3_655
S(2) C(26) 3.563(5) 3_655
S(3) F(2) 3.404(2) 3_656
S(3) N(4) 3.450(3) 3_656
S(3) C(31) 3.478(6) .
S(4) F(1) 3.375(2) 1_655
S(4) S(6) 3.528(2) 3_755
S(5) F(4) 3.345(2) 3_656
S(5) C(25) 3.448(8) 2_545
S(6) C(3) 3.400(3) 3_655
S(6) N(2) 3.434(3) 3_655
S(6) C(2) 3.530(3) 3_655
S(6) N(1) 3.534(3) 3_655
F(1) C(7) 3.140(4) 1_455
F(1) N(4) 3.174(4) 3_556
F(1) C(6) 3.332(4) 1_455
F(1) N(7) 3.476(7) .
F(2) N(3) 3.343(4) 3_556
F(2) C(28) 3.567(6) 3_656
F(3) C(5) 2.985(4) 1_455
F(3) C(4) 3.190(4) 1_455
F(3) C(6) 3.285(4) 1_455
F(3) C(24) 3.315(7) .
F(3) C(25) 3.412(8) .
F(3) N(4) 3.569(4) 3_556
F(4) N(8) 3.394(6) 2_555
F(4) C(25) 3.526(8) 4_555
F(4) C(11) 3.577(5) 3_656
N(1) N(6) 2.758(4) 4_554
N(1) N(5) 3.139(5) 1_655
N(2) C(30) 3.412(6) .
N(3) C(17) 3.290(5) 3_556
N(3) C(9) 3.443(4) 1_455
N(3) C(30) 3.453(7) .
N(3) C(19) 3.518(5) 3_556
N(3) C(8) 3.529(4) 1_455
N(3) C(10) 3.538(6) 1_455
N(4) C(16) 3.162(5) 3_556
N(4) C(18) 3.393(5) 3_556
N(5) N(6) 3.389(6) 4_454
N(5) C(11) 3.492(6) 2_555
N(5) C(3) 3.504(5) 1_455
N(5) C(28) 3.568(8) 3_556
N(6) C(27) 3.292(9) 3_556
N(6) C(5) 3.550(5) 4_455
N(7) C(10) 3.370(8) 3_655
N(7) C(11) 3.427(9) 3_655
N(7) C(1) 3.434(7) .
N(7) C(16) 3.541(7) .
N(7) C(27) 3.573(9) 3_555
N(8) C(5) 3.378(6) 3_655
N(8) C(19) 3.509(6) 2_545
C(3) C(8) 3.510(4) 3_655
C(4) C(8) 3.362(4) 3_655
C(4) C(9) 3.552(4) 3_655
C(5) C(9) 3.349(4) 3_655
C(6) C(7) 3.345(4) 3_655
C(6) C(6) 3.507(6) 3_655
C(18) C(24) 3.433(7) .
C(22) C(28) 3.549(8) 3_556
C(22) C(25) 3.579(10) .
C(24) C(26) 3.545(7) 3_555
C(26) O(1) 3.423(7) .
C(26) C(31) 3.534(7) .
C(27) O(1) 3.192(8) .

loop_
_geom_hbond_atom_site_label_D
_geom_hbond_atom_site_label_H
_geom_hbond_atom_site_label_A
_geom_hbond_site_symmetry_A
_geom_hbond_distance_DH
_geom_hbond_distance_HA
_geom_hbond_distance_DA
_geom_hbond_angle_DHA
_geom_hbond_publ_flag
N(1) H(1) N(6) 4_554 0.95 1.82 2.758(4) 167 no

loop_
_geom_torsion_atom_site_label_1
_geom_torsion_atom_site_label_2
_geom_torsion_atom_site_label_3
_geom_torsion_atom_site_label_4
_geom_torsion
_geom_torsion_publ_flag
S(1) C(4) C(3) N(1) 178.0(2) yes
S(1) C(4) C(3) N(2) -5.6(3) yes
S(1) C(4) C(5) S(2) 1.7(3) yes
S(1) C(6) S(2) C(5) 2.9(2) yes
S(1) C(6) C(7) S(3) -0.4(3) yes
S(1) C(6) C(7) S(4) -179.4(2) yes
S(2) C(5) C(4) C(3) -175.4(2) yes
S(2) C(6) S(1) C(4) -2.2(2) yes
S(2) C(6) C(7) S(3) 178.9(2) yes
S(2) C(6) C(7) S(4) -0.1(3) yes
S(3) C(7) S(4) C(8) 3.5(2) yes
S(3) C(9) S(5) C(11) -164.1(2) yes
S(3) C(9) C(8) S(4) -2.9(3) yes
S(3) C(9) C(8) S(6) 175.2(2) yes
S(4) C(7) S(3) C(9) -4.7(2) yes
S(4) C(8) S(6) C(10) 146.4(2) yes
S(4) C(8) C(9) S(5) 177.5(2) yes
S(5) C(9) S(3) C(7) -175.8(2) yes
S(5) C(9) C(8) S(6) -4.4(4) yes
S(5) C(11) C(10) S(6) -60.6(4) yes
S(6) C(8) S(4) C(7) -178.6(2) yes
F(1) C(16) C(15) C(12) 3.7(5) yes
F(1) C(16) C(15) C(17) 175.6(3) yes
F(1) C(16) C(18) F(3) 2.0(5) yes
F(1) C(16) C(18) C(20) -176.5(3) yes
F(2) C(17) C(15) C(12) -4.7(5) yes
F(2) C(17) C(15) C(16) -176.5(3) yes
F(2) C(17) C(19) F(4) -1.2(5) yes
F(2) C(17) C(19) C(20) 177.8(3) yes
F(3) C(18) C(16) C(15) -179.1(3) yes
F(3) C(18) C(20) C(19) -179.2(3) yes
F(3) C(18) C(20) C(21) -0.3(5) yes
F(4) C(19) C(17) C(15) 179.3(3) yes
F(4) C(19) C(20) C(18) 179.4(3) yes
F(4) C(19) C(20) C(21) 0.5(5) yes
N(1) C(1) C(2) N(2) 0.1(3) yes
N(1) C(1) C(2) C(12) -177.5(3) yes
N(1) C(3) N(2) C(2) 0.6(3) yes
N(1) C(3) C(4) C(5) -4.9(5) yes
N(2) C(2) C(12) C(13) -52.4(3) yes
N(2) C(2) C(12) C(14) 60.6(4) yes
N(2) C(2) C(12) C(15) -175.7(2) yes
N(2) C(3) N(1) C(1) -0.6(3) yes
N(2) C(3) C(4) C(5) 171.5(3) yes
C(1) N(1) C(3) C(4) 176.1(3) yes
C(1) C(2) N(2) C(3) -0.4(3) yes
C(1) C(2) C(12) C(13) 125.0(3) yes
C(1) C(2) C(12) C(14) -122.0(3) yes
C(1) C(2) C(12) C(15) 1.6(4) yes
C(2) N(2) C(3) C(4) -176.2(2) yes
C(2) C(1) N(1) C(3) 0.3(3) yes
C(2) C(12) C(15) C(16) 87.4(4) yes
C(2) C(12) C(15) C(17) -83.7(4) yes
C(3) N(2) C(2) C(12) 177.3(2) yes
C(3) C(4) S(1) C(6) 177.8(2) yes
C(4) S(1) C(6) C(7) 177.2(2) yes
C(4) C(5) S(2) C(6) -2.7(2) yes
C(5) S(2) C(6) C(7) -176.4(2) yes
C(5) C(4) S(1) C(6) 0.3(2) yes
C(6) C(7) S(3) C(9) 176.2(2) yes
C(6) C(7) S(4) C(8) -177.5(2) yes
C(7) S(3) C(9) C(8) 4.5(2) yes
C(7) S(4) C(8) C(9) -0.4(2) yes
C(8) S(6) C(10) C(11) 64.0(4) yes
C(8) C(9) S(5) C(11) 15.5(3) yes
C(9) S(5) C(11) C(10) 17.5(3) yes
C(9) C(8) S(6) C(10) -31.7(3) yes
C(12) C(15) C(16) C(18) -175.1(3) yes
C(12) C(15) C(17) C(19) 174.8(3) yes
C(13) C(12) C(15) C(16) -33.8(4) yes
C(13) C(12) C(15) C(17) 155.1(3) yes
C(14) C(12) C(15) C(16) -149.7(3) yes
C(14) C(12) C(15) C(17) 39.2(4) yes
C(15) C(16) C(18) C(20) 2.4(6) yes
C(15) C(17) C(19) C(20) -1.7(5) yes
C(16) C(15) C(17) C(19) 3.0(5) yes
C(16) C(18) C(20) C(19) -0.8(5) yes
C(16) C(18) C(20) C(21) 178.2(4) yes
C(17) C(15) C(16) C(18) -3.3(5) yes
C(17) C(19) C(20) C(18) 0.4(5) yes
C(17) C(19) C(20) C(21) -178.5(3) yes
C(18) C(20) C(21) C(22) 5.2(6) yes
C(18) C(20) C(21) C(23) -170.2(4) yes
C(19) C(20) C(21) C(22) -176.0(4) yes
C(19) C(20) C(21) C(23) 8.6(6) yes
O(1) C(30) C(29) C(28) 0.0 yes
O(1) C(31) C(28) C(29) 0.0 yes
C(30) O(1) C(31) C(28) 0.0 yes
C(30) C(29) C(28) C(31) 0.0 yes
C(29) C(30) O(1) C(31) 0.0 yes
